data_2218859
loop_
_publ_author_name
'Dickie, Diane A.'
'Kemp, Richard A.'

_publ_section_title
;<i>P</i>,<i>P</i>-Diphenyl-<i>N</i>-(1,1,2,2-tetraphenyl-1\l^5^-diphosphanylidene)phosphinous
 amide
;
_journal_coeditor_code AT2581
_journal_issue 8
_journal_name_full 'Acta Crystallographica Section E'
_journal_page_first o1449
_journal_paper_doi 10.1107/S1600536808020412
_journal_volume 64
_journal_year 2008
_chemical_formula_iupac 'C36 H30 N P3'
_chemical_formula_moiety 'C36 H30 N P3'
_chemical_formula_sum 'C36 H30 N P3'
_chemical_formula_weight 569.52
_chemical_name_systematic
;
<i>P</i>,<i>P</i>-Diphenyl-<i>N</i>-(1,1,2,2-tetraphenyl-1\l^5^-
diphosphanylidene)phosphinous amide
;
_space_group_IT_number 14
_symmetry_cell_setting monoclinic
_symmetry_space_group_name_Hall '-P 2yn'
_symmetry_space_group_name_H-M 'P 1 21/n 1'
_atom_sites_solution_hydrogens geom
_atom_sites_solution_primary direct
_atom_sites_solution_secondary difmap
_audit_creation_method SHELXL-97
_cell_angle_alpha 90.00
_cell_angle_beta 98.589(6)
_cell_angle_gamma 90.00
_cell_formula_units_Z 4
_cell_length_a 9.3026(13)
_cell_length_b 10.8167(15)
_cell_length_c 29.750(4)
_cell_measurement_reflns_used 9384
_cell_measurement_temperature 228(2)
_cell_measurement_theta_max 33.23
_cell_measurement_theta_min 2.34
_cell_volume 2960.0(7)
_computing_cell_refinement 'SAINT (Bruker, 2004)'
_computing_data_collection 'SMART (Bruker, 2003)'
_computing_data_reduction 'SAINT (Bruker, 2004)'
_computing_molecular_graphics 'DIAMOND (Brandenburg, 1999)'
_computing_publication_material 'publCIF (Westrip, 2008)'
_computing_structure_refinement 'SHELXL97 (Sheldrick, 2008)'
_computing_structure_solution 'SHELXS97 (Sheldrick, 2008)'
_diffrn_ambient_temperature 228(2)
_diffrn_measured_fraction_theta_full 0.988
_diffrn_measured_fraction_theta_max 0.988
_diffrn_measurement_device_type 'Bruker SMART CCD area-detector'
_diffrn_measurement_method '\f and \w'
_diffrn_radiation_monochromator graphite
_diffrn_radiation_source 'fine-focus sealed tube'
_diffrn_radiation_type MoK\a
_diffrn_radiation_wavelength 0.71073
_diffrn_reflns_av_R_equivalents 0.0293
_diffrn_reflns_av_sigmaI/netI 0.0218
_diffrn_reflns_limit_h_max 14
_diffrn_reflns_limit_h_min -14
_diffrn_reflns_limit_k_max 16
_diffrn_reflns_limit_k_min -16
_diffrn_reflns_limit_l_max 45
_diffrn_reflns_limit_l_min -45
_diffrn_reflns_number 76797
_diffrn_reflns_theta_full 33.52
_diffrn_reflns_theta_max 33.52
_diffrn_reflns_theta_min 2.42
_exptl_absorpt_coefficient_mu 0.227
_exptl_absorpt_correction_T_max 0.96
_exptl_absorpt_correction_T_min 0.88
_exptl_absorpt_correction_type multi-scan
_exptl_absorpt_process_details '(SADABS; Bruker, 2001)'
_exptl_crystal_colour colourless
_exptl_crystal_density_diffrn 1.278
_exptl_crystal_density_method 'not measured'
_exptl_crystal_description square
_exptl_crystal_F_000 1192
_exptl_crystal_size_max 0.575
_exptl_crystal_size_mid 0.506
_exptl_crystal_size_min 0.184
_refine_diff_density_max 0.414
_refine_diff_density_min -0.291
_refine_ls_extinction_method none
_refine_ls_goodness_of_fit_ref 1.055
_refine_ls_hydrogen_treatment refall
_refine_ls_matrix_type full
_refine_ls_number_parameters 481
_refine_ls_number_reflns 11496
_refine_ls_number_restraints 0
_refine_ls_restrained_S_all 1.055
_refine_ls_R_factor_all 0.0572
_refine_ls_R_factor_gt 0.0416
_refine_ls_shift/su_max 0.001
_refine_ls_shift/su_mean 0.000
_refine_ls_structure_factor_coef Fsqd
_refine_ls_weighting_details 'calc w=1/[\s^2^(Fo^2^)+(0.0543P)^2^+1.05P] where P=(Fo^2^+2Fc^2^)/3'
_refine_ls_weighting_scheme calc
_refine_ls_wR_factor_gt 0.1061
_refine_ls_wR_factor_ref 0.1176
_reflns_number_gt 9167
_reflns_number_total 11496
_reflns_threshold_expression I>2\s(I)
_cod_data_source_file at2581.cif
_cod_data_source_block I
_cod_original_sg_symbol_H-M 'P 21/n'
_cod_database_code 2218859
_cod_database_fobs_code 2218859

loop_
_symmetry_equiv_pos_as_xyz
'x, y, z'
'-x+1/2, y+1/2, -z+1/2'
'-x, -y, -z'
'x-1/2, -y-1/2, z-1/2'

loop_
_atom_site_type_symbol
_atom_site_label
_atom_site_fract_x
_atom_site_fract_y
_atom_site_fract_z
_atom_site_U_iso_or_equiv
_atom_site_adp_type
_atom_site_calc_flag
_atom_site_occupancy
N N1 0.89827(12) 0.55872(10) 0.13502(4) 0.0285(2) Uani d 1
P P1 0.83490(3) 0.52397(3) 0.080793(10) 0.02539(7) Uani d 1
P P2 0.98888(3) 0.67406(3) 0.154676(10) 0.02169(6) Uani d 1
P P3 0.88674(3) 0.85071(3) 0.171889(11) 0.02562(7) Uani d 1
C C1 0.92572(12) 0.37613(11) 0.07254(4) 0.0265(2) Uani d 1
C C2 0.94010(18) 0.34039(15) 0.02865(5) 0.0398(3) Uani d 1
H H2 0.915(2) 0.396(2) 0.0046(7) 0.052(5) Uiso d 1
C C3 0.9911(2) 0.22253(18) 0.02040(7) 0.0533(4) Uani d 1
H H3 0.998(3) 0.200(2) -0.0104(8) 0.067(7) Uiso d 1
C C4 1.03047(18) 0.14200(15) 0.05566(7) 0.0494(4) Uani d 1
H H4 1.062(2) 0.061(2) 0.0493(7) 0.064(6) Uiso d 1
C C5 1.02013(17) 0.17767(14) 0.09955(7) 0.0433(3) Uani d 1
H H5 1.045(2) 0.120(2) 0.1238(7) 0.059(6) Uiso d 1
C C6 0.96912(15) 0.29430(13) 0.10817(5) 0.0344(3) Uani d 1
H H6 0.958(2) 0.3171(19) 0.1389(7) 0.053(6) Uiso d 1
C C11 0.65810(12) 0.45178(11) 0.08595(4) 0.0270(2) Uani d 1
C C12 0.60725(15) 0.43744(13) 0.12725(5) 0.0339(3) Uani d 1
H H12 0.661(2) 0.4670(17) 0.1541(6) 0.039(5) Uiso d 1
C C13 0.47230(17) 0.38278(15) 0.12874(6) 0.0444(3) Uani d 1
H H13 0.437(2) 0.380(2) 0.1578(7) 0.055(6) Uiso d 1
C C14 0.38678(16) 0.34312(14) 0.08938(7) 0.0468(4) Uani d 1
H H14 0.297(2) 0.306(2) 0.0912(7) 0.063(6) Uiso d 1
C C15 0.43625(16) 0.35656(14) 0.04816(7) 0.0439(4) Uani d 1
H H15 0.378(2) 0.332(2) 0.0199(7) 0.062(6) Uiso d 1
C C16 0.57122(15) 0.41024(13) 0.04646(5) 0.0349(3) Uani d 1
H H16 0.6072(19) 0.4179(17) 0.0181(6) 0.037(4) Uiso d 1
C C21 1.13511(12) 0.72160(10) 0.12433(4) 0.02325(19) Uani d 1
C C22 1.20846(14) 0.63055(12) 0.10377(5) 0.0318(2) Uani d 1
H H22 1.180(2) 0.5479(18) 0.1056(6) 0.045(5) Uiso d 1
C C23 1.32338(15) 0.66224(14) 0.08106(5) 0.0371(3) Uani d 1
H H23 1.372(2) 0.597(2) 0.0673(7) 0.057(6) Uiso d 1
C C24 1.36496(15) 0.78400(14) 0.07826(5) 0.0358(3) Uani d 1
H H24 1.448(2) 0.8079(19) 0.0628(6) 0.049(5) Uiso d 1
C C25 1.29177(17) 0.87515(14) 0.09808(6) 0.0420(3) Uani d 1
H H25 1.318(2) 0.957(2) 0.0961(7) 0.061(6) Uiso d 1
C C26 1.17755(16) 0.84426(12) 0.12116(6) 0.0371(3) Uani d 1
H H26 1.132(2) 0.909(2) 0.1355(7) 0.055(6) Uiso d 1
C C31 1.06971(12) 0.63888(11) 0.21231(4) 0.0256(2) Uani d 1
C C32 1.16599(14) 0.72246(13) 0.23711(5) 0.0326(2) Uani d 1
H H32 1.197(2) 0.7950(18) 0.2228(6) 0.042(5) Uiso d 1
C C33 1.21154(17) 0.70324(17) 0.28318(5) 0.0419(3) Uani d 1
H H33 1.277(2) 0.7602(18) 0.2992(6) 0.045(5) Uiso d 1
C C34 1.16275(19) 0.60144(19) 0.30440(5) 0.0488(4) Uani d 1
H H34 1.191(2) 0.587(2) 0.3358(7) 0.056(6) Uiso d 1
C C35 1.0706(2) 0.51676(18) 0.27995(6) 0.0491(4) Uani d 1
H H35 1.041(2) 0.449(2) 0.2946(7) 0.061(6) Uiso d 1
C C36 1.02326(16) 0.53572(13) 0.23390(5) 0.0362(3) Uani d 1
H H36 0.953(2) 0.4794(18) 0.2163(6) 0.047(5) Uiso d 1
C C41 0.77800(13) 0.90632(11) 0.11987(4) 0.0268(2) Uani d 1
C C42 0.78720(15) 0.86532(13) 0.07605(5) 0.0334(3) Uani d 1
H H42 0.842(2) 0.7942(18) 0.0716(6) 0.041(5) Uiso d 1
C C43 0.71842(18) 0.93088(16) 0.03862(5) 0.0420(3) Uani d 1
H H43 0.727(2) 0.9039(19) 0.0095(7) 0.052(5) Uiso d 1
C C44 0.64070(18) 1.03665(16) 0.04451(6) 0.0470(4) Uani d 1
H H44 0.597(2) 1.082(2) 0.0194(7) 0.058(6) Uiso d 1
C C45 0.6267(2) 1.07566(16) 0.08773(7) 0.0506(4) Uani d 1
H H45 0.578(3) 1.150(2) 0.0926(8) 0.070(7) Uiso d 1
C C46 0.69448(17) 1.01113(14) 0.12517(6) 0.0406(3) Uani d 1
H H46 0.684(3) 1.038(2) 0.1553(8) 0.069(7) Uiso d 1
C C51 0.75546(14) 0.78245(12) 0.20420(4) 0.0296(2) Uani d 1
C C52 0.78649(17) 0.79087(16) 0.25158(5) 0.0407(3) Uani d 1
H H52 0.878(3) 0.839(2) 0.2671(8) 0.067(7) Uiso d 1
C C53 0.6955(2) 0.73483(19) 0.27841(6) 0.0523(4) Uani d 1
H H53 0.719(3) 0.744(2) 0.3110(8) 0.073(7) Uiso d 1
C C54 0.5732(2) 0.67193(19) 0.25838(7) 0.0581(5) Uani d 1
H H54 0.512(3) 0.633(2) 0.2772(8) 0.071(7) Uiso d 1
C C55 0.5397(2) 0.66580(18) 0.21142(7) 0.0523(4) Uani d 1
H H55 0.460(2) 0.623(2) 0.1988(7) 0.058(6) Uiso d 1
C C56 0.63044(15) 0.72019(14) 0.18414(5) 0.0375(3) Uani d 1
H H56 0.608(2) 0.7168(18) 0.1505(6) 0.044(5) Uiso d 1

loop_
_atom_site_aniso_label
_atom_site_aniso_U_11
_atom_site_aniso_U_22
_atom_site_aniso_U_33
_atom_site_aniso_U_12
_atom_site_aniso_U_13
_atom_site_aniso_U_23
N1 0.0314(5) 0.0258(4) 0.0285(5) -0.0062(4) 0.0052(4) -0.0046(4)
P1 0.02921(14) 0.02131(13) 0.02575(14) -0.00134(10) 0.00446(11) 0.00031(10)
P2 0.02190(12) 0.01984(12) 0.02357(13) 0.00031(9) 0.00413(9) -0.00128(9)
P3 0.02697(13) 0.02346(13) 0.02645(14) 0.00363(10) 0.00405(11) -0.00289(10)
C1 0.0255(5) 0.0250(5) 0.0293(5) -0.0026(4) 0.0054(4) -0.0024(4)
C2 0.0473(8) 0.0408(7) 0.0325(7) 0.0040(6) 0.0102(6) -0.0065(6)
C3 0.0592(10) 0.0503(10) 0.0526(10) 0.0056(8) 0.0156(8) -0.0225(8)
C4 0.0397(7) 0.0323(7) 0.0766(12) 0.0038(6) 0.0104(8) -0.0161(7)
C5 0.0372(7) 0.0297(6) 0.0628(10) 0.0048(5) 0.0063(7) 0.0041(6)
C6 0.0359(6) 0.0307(6) 0.0374(7) 0.0035(5) 0.0083(5) 0.0025(5)
C11 0.0249(5) 0.0220(5) 0.0331(6) 0.0018(4) 0.0009(4) -0.0004(4)
C12 0.0308(6) 0.0335(6) 0.0378(7) -0.0013(5) 0.0066(5) 0.0010(5)
C13 0.0349(7) 0.0404(8) 0.0605(10) -0.0025(6) 0.0159(7) 0.0065(7)
C14 0.0275(6) 0.0296(6) 0.0824(13) -0.0023(5) 0.0047(7) 0.0017(7)
C15 0.0327(6) 0.0313(7) 0.0621(10) 0.0017(5) -0.0115(6) -0.0075(6)
C16 0.0333(6) 0.0302(6) 0.0383(7) 0.0035(5) -0.0038(5) -0.0041(5)
C21 0.0229(4) 0.0222(5) 0.0249(5) 0.0011(4) 0.0042(4) -0.0002(4)
C22 0.0330(6) 0.0257(5) 0.0389(7) 0.0029(4) 0.0133(5) -0.0014(5)
C23 0.0362(6) 0.0369(7) 0.0418(7) 0.0059(5) 0.0179(6) -0.0011(5)
C24 0.0294(6) 0.0439(7) 0.0362(7) 0.0003(5) 0.0112(5) 0.0068(5)
C25 0.0428(7) 0.0304(6) 0.0570(9) -0.0060(6) 0.0216(7) 0.0032(6)
C26 0.0395(6) 0.0231(5) 0.0533(8) -0.0019(5) 0.0214(6) -0.0032(5)
C31 0.0246(5) 0.0256(5) 0.0265(5) 0.0029(4) 0.0035(4) 0.0013(4)
C32 0.0288(5) 0.0358(6) 0.0319(6) -0.0015(5) 0.0006(5) -0.0008(5)
C33 0.0358(7) 0.0542(9) 0.0329(7) 0.0022(6) -0.0042(5) -0.0036(6)
C34 0.0501(9) 0.0644(11) 0.0297(7) 0.0090(8) -0.0009(6) 0.0087(7)
C35 0.0574(9) 0.0501(9) 0.0395(8) 0.0004(8) 0.0065(7) 0.0178(7)
C36 0.0414(7) 0.0321(6) 0.0347(7) -0.0024(5) 0.0043(5) 0.0063(5)
C41 0.0270(5) 0.0227(5) 0.0306(5) 0.0023(4) 0.0044(4) 0.0014(4)
C42 0.0363(6) 0.0321(6) 0.0314(6) 0.0050(5) 0.0039(5) 0.0009(5)
C43 0.0453(8) 0.0467(8) 0.0322(7) -0.0005(6) -0.0002(6) 0.0070(6)
C44 0.0443(8) 0.0412(8) 0.0506(9) 0.0016(6) -0.0088(7) 0.0160(7)
C45 0.0508(9) 0.0344(7) 0.0634(11) 0.0167(7) -0.0021(8) 0.0064(7)
C46 0.0440(7) 0.0319(7) 0.0451(8) 0.0143(6) 0.0045(6) -0.0007(6)
C51 0.0309(5) 0.0318(6) 0.0275(5) 0.0088(4) 0.0089(4) 0.0001(4)
C52 0.0431(7) 0.0515(9) 0.0290(6) 0.0117(6) 0.0105(6) 0.0003(6)
C53 0.0608(10) 0.0637(11) 0.0370(8) 0.0184(9) 0.0226(7) 0.0118(7)
C54 0.0637(11) 0.0529(10) 0.0678(12) 0.0132(8) 0.0425(10) 0.0185(9)
C55 0.0424(8) 0.0508(9) 0.0690(12) -0.0034(7) 0.0252(8) 0.0009(8)
C56 0.0329(6) 0.0409(7) 0.0408(7) 0.0017(5) 0.0118(5) -0.0006(6)

loop_
_atom_type_symbol
_atom_type_description
_atom_type_scat_dispersion_real
_atom_type_scat_dispersion_imag
_atom_type_scat_source
C C 0.0033 0.0016 'International Tables Vol C Tables 4.2.6.8 and 6.1.1.4'
H H 0.0000 0.0000 'International Tables Vol C Tables 4.2.6.8 and 6.1.1.4'
N N 0.0061 0.0033 'International Tables Vol C Tables 4.2.6.8 and 6.1.1.4'
P P 0.1023 0.0942 'International Tables Vol C Tables 4.2.6.8 and 6.1.1.4'

loop_
_geom_angle_atom_site_label_1
_geom_angle_atom_site_label_2
_geom_angle_atom_site_label_3
_geom_angle
P2 N1 P1 129.01(7)
N1 P1 C1 102.74(6)
N1 P1 C11 101.80(6)
C1 P1 C11 94.35(5)
N1 P2 C31 108.08(6)
N1 P2 C21 116.14(5)
C31 P2 C21 107.15(5)
N1 P2 P3 122.96(4)
C31 P2 P3 95.39(4)
C21 P2 P3 104.38(4)
C51 P3 C41 104.57(6)
C51 P3 P2 96.68(4)
C41 P3 P2 106.86(4)
C2 C1 C6 118.77(13)
C2 C1 P1 118.55(10)
C6 C1 P1 122.45(10)
C1 C2 C3 120.23(16)
C1 C2 H2 119.5(13)
C3 C2 H2 120.2(13)
C4 C3 C2 120.34(16)
C4 C3 H3 121.6(14)
C2 C3 H3 118.0(15)
C3 C4 C5 119.92(15)
C3 C4 H4 119.2(13)
C5 C4 H4 120.9(13)
C4 C5 C6 120.29(16)
C4 C5 H5 119.1(13)
C6 C5 H5 120.5(13)
C5 C6 C1 120.40(14)
C5 C6 H6 119.7(12)
C1 C6 H6 119.8(12)
C12 C11 C16 118.50(12)
C12 C11 P1 123.05(10)
C16 C11 P1 118.45(10)
C11 C12 C13 120.16(14)
C11 C12 H12 120.7(11)
C13 C12 H12 119.1(11)
C14 C13 C12 120.79(16)
C14 C13 H13 121.1(12)
C12 C13 H13 117.9(13)
C15 C14 C13 119.60(14)
C15 C14 H14 121.1(13)
C13 C14 H14 119.3(13)
C14 C15 C16 119.93(15)
C14 C15 H15 121.8(13)
C16 C15 H15 118.3(13)
C15 C16 C11 121.02(15)
C15 C16 H16 120.3(11)
C11 C16 H16 118.6(11)
C22 C21 C26 118.84(11)
C22 C21 P2 118.12(9)
C26 C21 P2 123.03(9)
C23 C22 C21 120.17(12)
C23 C22 H22 120.4(12)
C21 C22 H22 119.4(12)
C24 C23 C22 120.53(12)
C24 C23 H23 121.4(13)
C22 C23 H23 118.1(13)
C23 C24 C25 119.74(12)
C23 C24 H24 121.5(12)
C25 C24 H24 118.7(12)
C24 C25 C26 120.13(13)
C24 C25 H25 120.2(14)
C26 C25 H25 119.7(14)
C25 C26 C21 120.58(12)
C25 C26 H26 118.3(13)
C21 C26 H26 121.1(13)
C36 C31 C32 119.56(12)
C36 C31 P2 119.62(10)
C32 C31 P2 120.40(9)
C33 C32 C31 119.97(13)
C33 C32 H32 119.6(11)
C31 C32 H32 120.4(11)
C34 C33 C32 119.90(15)
C34 C33 H33 121.4(12)
C32 C33 H33 118.7(12)
C33 C34 C35 120.53(15)
C33 C34 H34 121.2(13)
C35 C34 H34 118.3(13)
C34 C35 C36 120.01(15)
C34 C35 H35 119.2(14)
C36 C35 H35 120.8(14)
C31 C36 C35 120.00(14)
C31 C36 H36 118.7(11)
C35 C36 H36 121.3(11)
C42 C41 C46 118.52(12)
C42 C41 P3 125.94(9)
C46 C41 P3 114.86(10)
C41 C42 C43 120.11(13)
C41 C42 H42 120.0(11)
C43 C42 H42 119.8(11)
C44 C43 C42 120.54(15)
C44 C43 H43 119.9(13)
C42 C43 H43 119.6(13)
C45 C44 C43 119.81(14)
C45 C44 H44 119.6(13)
C43 C44 H44 120.6(13)
C44 C45 C46 120.09(15)
C44 C45 H45 121.3(14)
C46 C45 H45 118.4(14)
C45 C46 C41 120.86(15)
C45 C46 H46 120.0(14)
C41 C46 H46 119.1(14)
C56 C51 C52 119.65(13)
C56 C51 P3 123.44(10)
C52 C51 P3 116.88(11)
C53 C52 C51 119.98(17)
C53 C52 H52 119.4(12)
C51 C52 H52 120.6(12)
C54 C53 C52 120.06(16)
C54 C53 H53 122.1(15)
C52 C53 H53 117.8(15)
C53 C54 C55 120.31(16)
C53 C54 H54 119.3(14)
C55 C54 H54 120.4(14)
C56 C55 C54 120.30(18)
C56 C55 H55 120.5(14)
C54 C55 H55 119.2(14)
C55 C56 C51 119.66(16)
C55 C56 H56 121.4(11)
C51 C56 H56 118.9(11)

loop_
_geom_bond_atom_site_label_1
_geom_bond_atom_site_label_2
_geom_bond_distance
N1 P2 1.5690(10)
N1 P1 1.6755(11)
P1 C1 1.8421(12)
P1 C11 1.8476(12)
P2 C31 1.8071(12)
P2 C21 1.8156(11)
P2 P3 2.2273(5)
P3 C51 1.8196(13)
P3 C41 1.8200(13)
C1 C2 1.3873(18)
C1 C6 1.3935(19)
C2 C3 1.395(2)
C2 H2 0.94(2)
C3 C4 1.371(3)
C3 H3 0.96(2)
C4 C5 1.379(3)
C4 H4 0.95(2)
C5 C6 1.385(2)
C5 H5 0.96(2)
C6 H6 0.97(2)
C11 C12 1.3895(18)
C11 C16 1.3972(18)
C12 C13 1.394(2)
C12 H12 0.933(18)
C13 C14 1.382(3)
C13 H13 0.97(2)
C14 C15 1.380(3)
C14 H14 0.93(2)
C15 C16 1.391(2)
C15 H15 0.97(2)
C16 H16 0.957(17)
C21 C22 1.3909(16)
C21 C26 1.3915(17)
C22 C23 1.3901(18)
C22 H22 0.94(2)
C23 C24 1.379(2)
C23 H23 0.97(2)
C24 C25 1.379(2)
C24 H24 0.99(2)
C25 C26 1.3892(19)
C25 H25 0.92(2)
C26 H26 0.95(2)
C31 C36 1.3882(18)
C31 C32 1.4023(18)
C32 C33 1.388(2)
C32 H32 0.958(19)
C33 C34 1.379(3)
C33 H33 0.94(2)
C34 C35 1.385(3)
C34 H34 0.95(2)
C35 C36 1.390(2)
C35 H35 0.92(2)
C36 H36 0.99(2)
C41 C42 1.3917(18)
C41 C46 1.3965(18)
C42 C43 1.393(2)
C42 H42 0.943(19)
C43 C44 1.378(2)
C43 H43 0.93(2)
C44 C45 1.378(3)
C44 H44 0.93(2)
C45 C46 1.384(2)
C45 H45 0.95(2)
C46 H46 0.96(2)
C51 C56 1.398(2)
C51 C52 1.3991(19)
C52 C53 1.386(2)
C52 H52 1.04(2)
C53 C54 1.382(3)
C53 H53 0.97(2)
C54 C55 1.387(3)
C54 H54 0.96(2)
C55 C56 1.386(2)
C55 H55 0.91(2)
C56 H56 0.990(19)

loop_
_cod_related_entry_id
_cod_related_entry_database
_cod_related_entry_code
1 ChemSpider 10460245
